data_7227921
loop_
_publ_author_name
'Akintola, Oluseun'
'Ziegenbalg, Sven'
'Buchholz, Axel'
'G\"orls, Helmar'
'Plass, Winfried'

_publ_section_title
;
 Robust anionic pillared-layer framework with triphenylamine-based
 linkers: ion exchange and counterion-dependent sorption properties
;
_journal_name_full CrystEngComm
_journal_paper_doi 10.1039/C7CE00369B
_journal_year 2017
_chemical_formula_moiety 'C50 H28 Co3 N2 O16'
_chemical_formula_sum 'C50 H28 Co3 N2 O16'
_chemical_formula_weight 1089.53
_chemical_name_systematic
; 
 ? 
;
_space_group_IT_number 64
_symmetry_cell_setting orthorhombic
_symmetry_space_group_name_Hall '-C 2ac 2'
_symmetry_space_group_name_H-M 'C m c e'
_atom_sites_solution_hydrogens geom
_atom_sites_solution_primary direct
_atom_sites_solution_secondary difmap
_audit_creation_method SHELXL-97
_audit_update_record
;
2016-10-06 deposited with the CCDC.
2017-03-22 downloaded from the CCDC.
;
_cell_angle_alpha 90
_cell_angle_beta 90
_cell_angle_gamma 90
_cell_formula_units_Z 8
_cell_length_a 33.6004(6)
_cell_length_b 26.9604(5)
_cell_length_c 23.2138(5)
_cell_measurement_reflns_used 69315
_cell_measurement_temperature 133(2)
_cell_measurement_theta_max 27.34
_cell_measurement_theta_min 1.94
_cell_volume 21028.9(7)
_computing_cell_refinement DENZO
_computing_data_collection COLLECT
_computing_data_reduction DENZO
_computing_molecular_graphics SHELXTL/PC
_computing_publication_material SHELXL-97
_computing_structure_refinement 'SHELXL-97 (Sheldrick, 2008)'
_computing_structure_solution 'SHELXS-97 (Sheldrick, 2008)'
_diffrn_ambient_temperature 133(2)
_diffrn_measured_fraction_theta_full 0.991
_diffrn_measured_fraction_theta_max 0.991
_diffrn_measurement_device_type KappaCCD
_diffrn_measurement_method 'phi- + omega-scan'
_diffrn_radiation_monochromator graphite
_diffrn_radiation_source 'fine-focus sealed tube'
_diffrn_radiation_type MoK\a
_diffrn_radiation_wavelength 0.71073
_diffrn_reflns_av_R_equivalents 0.0856
_diffrn_reflns_av_sigmaI/netI 0.0475
_diffrn_reflns_limit_h_max 43
_diffrn_reflns_limit_h_min -43
_diffrn_reflns_limit_k_max 31
_diffrn_reflns_limit_k_min -34
_diffrn_reflns_limit_l_max 30
_diffrn_reflns_limit_l_min -30
_diffrn_reflns_number 69315
_diffrn_reflns_theta_full 27.34
_diffrn_reflns_theta_max 27.34
_diffrn_reflns_theta_min 1.94
_exptl_absorpt_coefficient_mu 0.501
_exptl_absorpt_correction_T_max 0.7456
_exptl_absorpt_correction_T_min 0.6125
_exptl_absorpt_correction_type multi-scan
_exptl_absorpt_process_details 'SADABS, Bruker-AXS, 2002'
_exptl_crystal_colour pink
_exptl_crystal_density_diffrn 0.688
_exptl_crystal_density_method 'not measured'
_exptl_crystal_description prism
_exptl_crystal_F_000 4408
_exptl_crystal_size_max 0.062
_exptl_crystal_size_mid 0.044
_exptl_crystal_size_min 0.028
_refine_diff_density_max 0.802
_refine_diff_density_min -0.469
_refine_diff_density_rms 0.077
_refine_ls_extinction_method none
_refine_ls_goodness_of_fit_ref 1.020
_refine_ls_hydrogen_treatment constr
_refine_ls_matrix_type full
_refine_ls_number_parameters 321
_refine_ls_number_reflns 11978
_refine_ls_number_restraints 0
_refine_ls_restrained_S_all 1.020
_refine_ls_R_factor_all 0.0929
_refine_ls_R_factor_gt 0.0649
_refine_ls_shift/su_max 0.001
_refine_ls_shift/su_mean 0.000
_refine_ls_structure_factor_coef Fsqd
_refine_ls_weighting_details 'calc w=1/[\s^2^(Fo^2^)+(0.1248P)^2^+0.0000P] where P=(Fo^2^+2Fc^2^)/3'
_refine_ls_weighting_scheme calc
_refine_ls_wR_factor_gt 0.1820
_refine_ls_wR_factor_ref 0.1984
_reflns_number_gt 7595
_reflns_number_total 11978
_reflns_threshold_expression >2sigma(I)
_cod_data_source_file c7ce00369b2.cif
_cod_data_source_block FO5400
_cod_original_sg_symbol_Hall '-C 2bc 2'
_cod_original_sg_symbol_H-M 'C m c a'
_cod_database_code 7227921

loop_
_symmetry_equiv_pos_as_xyz
'x, y, z'
'-x, -y+1/2, z+1/2'
'-x, y+1/2, -z+1/2'
'x, -y, -z'
'x+1/2, y+1/2, z'
'-x+1/2, -y+1, z+1/2'
'-x+1/2, y+1, -z+1/2'
'x+1/2, -y+1/2, -z'
'-x, -y, -z'
'x, y-1/2, -z-1/2'
'x, -y-1/2, z-1/2'
'-x, y, z'
'-x+1/2, -y+1/2, -z'
'x+1/2, y, -z-1/2'
'x+1/2, -y, z-1/2'
'-x+1/2, y+1/2, z'

loop_
_atom_site_label
_atom_site_type_symbol
_atom_site_fract_x
_atom_site_fract_y
_atom_site_fract_z
_atom_site_U_iso_or_equiv
_atom_site_adp_type
_atom_site_occupancy
_atom_site_symmetry_multiplicity
_atom_site_calc_flag
_atom_site_refinement_flags
Co1 Co 0.2500 0.869797(17) 0.7500 0.03428(15) Uani 1 2 d S
Co2 Co 0.339954(11) 0.888341(14) 0.700748(17) 0.04014(14) Uani 1 1 d .
O1 O 0.32386(6) 0.83136(7) 0.65239(9) 0.0539(5) Uani 1 1 d .
O2 O 0.26500(6) 0.81474(7) 0.69390(8) 0.0454(5) Uani 1 1 d .
O3 O 0.31164(6) 0.62758(7) 0.27526(9) 0.0414(4) Uani 1 1 d .
O4 O 0.34872(6) 0.56155(8) 0.29244(9) 0.0541(5) Uani 1 1 d .
O5 O 0.18273(7) 0.44616(7) 0.65827(9) 0.0545(5) Uani 1 1 d .
O6 O 0.24272(7) 0.42716(8) 0.69263(11) 0.0665(7) Uani 1 1 d .
O7 O 0.39682(7) 0.90284(12) 0.68141(14) 0.0857(8) Uani 1 1 d .
O8 O 0.39522(8) 0.83930(15) 0.73715(16) 0.1086(11) Uani 1 1 d .
N1 N 0.29074(11) 0.61715(9) 0.54825(12) 0.0654(9) Uani 1 1 d .
C1 C 0.29365(8) 0.80473(10) 0.66148(11) 0.0416(6) Uani 1 1 d .
C2 C 0.29221(9) 0.75590(10) 0.63091(12) 0.0437(6) Uani 1 1 d .
C3 C 0.32284(10) 0.74203(11) 0.59310(14) 0.0547(8) Uani 1 1 d .
H3A H 0.3443 0.7642 0.5861 0.066 Uiso 1 1 calc R
C4 C 0.32209(10) 0.69646(11) 0.56592(14) 0.0578(8) Uani 1 1 d .
H4A H 0.3429 0.6874 0.5403 0.069 Uiso 1 1 calc R
C5 C 0.29126(11) 0.66437(10) 0.57607(13) 0.0539(8) Uani 1 1 d .
C6 C 0.26085(11) 0.67753(12) 0.61324(14) 0.0607(9) Uani 1 1 d .
H6A H 0.2395 0.6553 0.6202 0.073 Uiso 1 1 calc R
C7 C 0.26175(10) 0.72297(11) 0.63993(14) 0.0543(8) Uani 1 1 d .
H7A H 0.2407 0.7318 0.6653 0.065 Uiso 1 1 calc R
C8 C 0.30061(10) 0.61303(10) 0.48925(13) 0.0518(8) Uani 1 1 d .
C9 C 0.29158(9) 0.65026(10) 0.45002(13) 0.0493(7) Uani 1 1 d .
H9A H 0.2791 0.6798 0.4631 0.059 Uiso 1 1 calc R
C10 C 0.30031(9) 0.64501(11) 0.39310(13) 0.0455(7) Uani 1 1 d .
H10A H 0.2942 0.6711 0.3670 0.055 Uiso 1 1 calc R
C11 C 0.31821(9) 0.60160(10) 0.37252(13) 0.0444(7) Uani 1 1 d .
C12 C 0.32764(10) 0.56446(10) 0.41174(13) 0.0511(7) Uani 1 1 d .
H12A H 0.3402 0.5350 0.3987 0.061 Uiso 1 1 calc R
C13 C 0.31895(11) 0.56989(10) 0.46913(14) 0.0577(9) Uani 1 1 d .
H13A H 0.3255 0.5441 0.4954 0.069 Uiso 1 1 calc R
C14 C 0.32703(9) 0.59550(11) 0.31046(12) 0.0434(6) Uani 1 1 d .
C15 C 0.27287(12) 0.57621(11) 0.57717(14) 0.0600(9) Uani 1 1 d .
C16 C 0.24038(12) 0.55254(12) 0.55289(14) 0.0653(10) Uani 1 1 d .
H16A H 0.2305 0.5628 0.5164 0.078 Uiso 1 1 calc R
C17 C 0.22239(11) 0.51370(11) 0.58226(14) 0.0588(8) Uani 1 1 d .
H17A H 0.1995 0.4982 0.5665 0.071 Uiso 1 1 calc R
C18 C 0.23755(10) 0.49751(10) 0.63419(13) 0.0505(7) Uani 1 1 d .
C19 C 0.27050(10) 0.52071(11) 0.65729(14) 0.0572(8) Uani 1 1 d .
H19A H 0.2815 0.5090 0.6925 0.069 Uiso 1 1 calc R
C20 C 0.28758(11) 0.56068(12) 0.62976(14) 0.0583(8) Uani 1 1 d .
H20A H 0.3094 0.5775 0.6469 0.070 Uiso 1 1 calc R
C21 C 0.21966(9) 0.45359(10) 0.66427(13) 0.0482(7) Uani 1 1 d .
C22 C 0.41395(12) 0.87065(18) 0.7087(2) 0.0797(12) Uani 1 1 d .
C23 C 0.45852(11) 0.86938(18) 0.7082(2) 0.0824(12) Uani 1 1 d .
C24 C 0.47944(13) 0.8353(2) 0.7404(2) 0.0986(15) Uani 1 1 d .
H24A H 0.4654 0.8115 0.7629 0.118 Uiso 1 1 calc R
C25 C 0.47886(12) 0.90386(19) 0.6759(2) 0.0939(14) Uani 1 1 d .
H25A H 0.4647 0.9276 0.6537 0.113 Uiso 1 1 calc R

loop_
_atom_site_aniso_label
_atom_site_aniso_U_11
_atom_site_aniso_U_22
_atom_site_aniso_U_33
_atom_site_aniso_U_23
_atom_site_aniso_U_13
_atom_site_aniso_U_12
Co1 0.0354(3) 0.0294(2) 0.0381(3) 0.000 0.0014(2) 0.000
Co2 0.0328(2) 0.0410(2) 0.0466(2) 0.00344(16) 0.00215(16) -0.00257(14)
O1 0.0549(13) 0.0488(11) 0.0579(13) -0.0142(10) 0.0126(10) -0.0116(10)
O2 0.0427(11) 0.0423(10) 0.0511(12) -0.0118(9) 0.0033(9) 0.0020(8)
O3 0.0409(11) 0.0420(10) 0.0413(11) 0.0011(8) -0.0040(8) -0.0011(8)
O4 0.0582(13) 0.0510(12) 0.0530(13) -0.0057(10) 0.0019(10) 0.0144(10)
O5 0.0598(14) 0.0461(11) 0.0576(13) 0.0082(10) 0.0047(11) 0.0037(10)
O6 0.0552(14) 0.0560(13) 0.0885(18) 0.0355(12) 0.0200(12) 0.0160(11)
O7 0.0372(13) 0.107(2) 0.113(2) -0.0166(19) -0.0021(14) -0.0035(14)
O8 0.0483(16) 0.165(3) 0.112(3) 0.006(2) 0.0100(16) -0.0176(19)
N1 0.119(3) 0.0311(12) 0.0460(15) -0.0027(11) 0.0181(16) -0.0132(13)
C1 0.0477(17) 0.0407(14) 0.0364(15) -0.0018(11) -0.0039(13) 0.0047(12)
C2 0.0509(17) 0.0386(14) 0.0416(16) 0.0011(12) 0.0011(13) 0.0033(12)
C3 0.063(2) 0.0437(16) 0.0579(19) -0.0073(14) 0.0123(16) -0.0032(14)
C4 0.072(2) 0.0415(16) 0.060(2) -0.0076(14) 0.0194(17) -0.0048(15)
C5 0.086(2) 0.0358(15) 0.0404(16) -0.0024(12) 0.0062(16) 0.0018(14)
C6 0.074(2) 0.0478(17) 0.060(2) -0.0033(15) 0.0158(17) -0.0149(16)
C7 0.0557(19) 0.0446(16) 0.063(2) -0.0107(15) 0.0123(15) -0.0037(14)
C8 0.074(2) 0.0391(15) 0.0419(17) -0.0039(12) 0.0104(15) -0.0071(14)
C9 0.0629(19) 0.0330(13) 0.0519(18) -0.0058(13) 0.0048(15) 0.0026(13)
C10 0.0503(17) 0.0393(14) 0.0469(17) 0.0010(12) -0.0016(13) 0.0022(13)
C11 0.0501(17) 0.0366(14) 0.0464(17) -0.0037(12) -0.0047(13) -0.0018(12)
C12 0.072(2) 0.0344(14) 0.0474(17) -0.0049(13) -0.0038(15) 0.0021(14)
C13 0.091(3) 0.0294(14) 0.0523(19) 0.0077(13) 0.0002(17) 0.0026(15)
C14 0.0455(16) 0.0427(15) 0.0419(16) -0.0043(12) 0.0002(12) 0.0013(13)
C15 0.097(3) 0.0342(15) 0.0483(18) -0.0052(14) 0.0181(18) -0.0006(16)
C16 0.112(3) 0.0468(17) 0.0376(17) 0.0059(14) -0.0002(18) -0.0126(18)
C17 0.079(2) 0.0471(17) 0.0503(18) 0.0047(14) 0.0030(16) -0.0056(16)
C18 0.064(2) 0.0372(14) 0.0503(17) 0.0048(13) 0.0153(15) 0.0085(13)
C19 0.068(2) 0.0504(17) 0.0534(19) 0.0129(15) 0.0027(16) 0.0060(15)
C20 0.072(2) 0.0474(17) 0.056(2) 0.0046(15) 0.0064(16) -0.0002(15)
C21 0.0546(19) 0.0377(14) 0.0523(18) 0.0095(13) 0.0142(14) 0.0110(13)
C22 0.042(2) 0.089(3) 0.108(4) -0.011(3) 0.001(2) -0.001(2)
C23 0.037(2) 0.104(3) 0.106(3) 0.000(3) 0.008(2) -0.007(2)
C24 0.057(2) 0.125(4) 0.113(4) 0.029(3) 0.005(2) -0.004(2)
C25 0.050(2) 0.110(3) 0.122(4) 0.021(3) -0.005(2) 0.008(2)

loop_
_atom_type_symbol
_atom_type_description
_atom_type_scat_dispersion_real
_atom_type_scat_dispersion_imag
_atom_type_scat_source
C C 0.0033 0.0016 'International Tables Vol C Tables 4.2.6.8 and 6.1.1.4'
H H 0.0000 0.0000 'International Tables Vol C Tables 4.2.6.8 and 6.1.1.4'
N N 0.0061 0.0033 'International Tables Vol C Tables 4.2.6.8 and 6.1.1.4'
O O 0.0106 0.0060 'International Tables Vol C Tables 4.2.6.8 and 6.1.1.4'
Co Co 0.3494 0.9721 'International Tables Vol C Tables 4.2.6.8 and 6.1.1.4'

loop_
_geom_angle_atom_site_label_1
_geom_angle_atom_site_label_2
_geom_angle_atom_site_label_3
_geom_angle
_geom_angle_site_symmetry_1
_geom_angle_site_symmetry_3
O2 Co1 O2 86.51(11) 7_546 .
O2 Co1 O6 96.00(10) 7_546 10_567
O2 Co1 O6 172.50(8) . 10_567
O2 Co1 O6 172.50(8) 7_546 16
O2 Co1 O6 96.00(10) . 16
O6 Co1 O6 82.40(15) 10_567 16
O2 Co1 O3 95.03(7) 7_546 11_576
O2 Co1 O3 87.70(7) . 11_576
O6 Co1 O3 85.03(8) 10_567 11_576
O6 Co1 O3 92.14(8) 16 11_576
O2 Co1 O3 87.71(7) 7_546 13_566
O2 Co1 O3 95.03(7) . 13_566
O6 Co1 O3 92.14(8) 10_567 13_566
O6 Co1 O3 85.03(8) 16 13_566
O3 Co1 O3 176.25(10) 11_576 13_566
O1 Co2 O5 102.81(9) . 16
O1 Co2 O7 106.59(11) . .
O5 Co2 O7 95.81(12) 16 .
O1 Co2 O3 101.07(8) . 11_576
O5 Co2 O3 114.15(8) 16 11_576
O7 Co2 O3 133.10(11) . 11_576
C1 O1 Co2 124.56(18) . .
C1 O2 Co1 137.03(19) . .
C14 O3 Co2 102.12(17) . 11_575
C14 O3 Co1 125.20(18) . 13_566
Co2 O3 Co1 103.10(9) 11_575 13_566
C21 O5 Co2 116.36(18) . 16_545
C21 O6 Co1 148.2(2) . 10_557
C22 O7 Co2 101.2(3) . .
C8 N1 C15 119.6(2) . .
C8 N1 C5 120.4(2) . .
C15 N1 C5 118.9(3) . .
O2 C1 O1 126.7(3) . .
O2 C1 C2 116.7(3) . .
O1 C1 C2 116.6(2) . .
C7 C2 C3 118.1(3) . .
C7 C2 C1 121.4(3) . .
C3 C2 C1 120.5(3) . .
C4 C3 C2 120.6(3) . .
C4 C3 H3A 119.7 . .
C2 C3 H3A 119.7 . .
C5 C4 C3 119.8(3) . .
C5 C4 H4A 120.1 . .
C3 C4 H4A 120.1 . .
C4 C5 C6 120.2(3) . .
C4 C5 N1 119.6(3) . .
C6 C5 N1 120.1(3) . .
C7 C6 C5 119.6(3) . .
C7 C6 H6A 120.2 . .
C5 C6 H6A 120.2 . .
C2 C7 C6 121.7(3) . .
C2 C7 H7A 119.2 . .
C6 C7 H7A 119.2 . .
C9 C8 C13 118.6(3) . .
C9 C8 N1 121.8(3) . .
C13 C8 N1 119.5(3) . .
C10 C9 C8 121.0(3) . .
C10 C9 H9A 119.5 . .
C8 C9 H9A 119.5 . .
C9 C10 C11 120.7(3) . .
C9 C10 H10A 119.6 . .
C11 C10 H10A 119.6 . .
C12 C11 C10 118.5(3) . .
C12 C11 C14 120.8(3) . .
C10 C11 C14 120.7(3) . .
C13 C12 C11 120.7(3) . .
C13 C12 H12A 119.6 . .
C11 C12 H12A 119.6 . .
C12 C13 C8 120.5(3) . .
C12 C13 H13A 119.7 . .
C8 C13 H13A 119.7 . .
O4 C14 O3 120.9(3) . .
O4 C14 C11 121.8(3) . .
O3 C14 C11 117.3(2) . .
C20 C15 C16 120.1(3) . .
C20 C15 N1 120.0(3) . .
C16 C15 N1 119.9(3) . .
C15 C16 C17 119.4(3) . .
C15 C16 H16A 120.3 . .
C17 C16 H16A 120.3 . .
C18 C17 C16 120.5(3) . .
C18 C17 H17A 119.8 . .
C16 C17 H17A 119.8 . .
C17 C18 C19 119.5(3) . .
C17 C18 C21 120.6(3) . .
C19 C18 C21 119.9(3) . .
C20 C19 C18 120.5(3) . .
C20 C19 H19A 119.7 . .
C18 C19 H19A 119.7 . .
C19 C20 C15 119.9(3) . .
C19 C20 H20A 120.1 . .
C15 C20 H20A 120.1 . .
O6 C21 O5 125.4(3) . .
O6 C21 C18 116.7(3) . .
O5 C21 C18 117.8(3) . .
O7 C22 O8 121.4(4) . .
O7 C22 C23 119.0(4) . .
O8 C22 C23 119.6(5) . .
C25 C23 C24 119.5(4) . .
C25 C23 C22 119.0(4) . .
C24 C23 C22 121.4(4) . .
C23 C24 C24 120.7(2) . 12_655
C23 C24 H24A 119.7 . .
C24 C24 H24A 119.7 12_655 .
C23 C25 C25 119.8(3) . 12_655
C23 C25 H25A 120.1 . .
C25 C25 H25A 120.1 12_655 .

loop_
_geom_bond_atom_site_label_1
_geom_bond_atom_site_label_2
_geom_bond_distance
_geom_bond_site_symmetry_2
Co1 O2 2.0380(18) 7_546
Co1 O2 2.0380(18) .
Co1 O6 2.056(2) 10_567
Co1 O6 2.056(2) 16
Co1 O3 2.1536(19) 11_576
Co1 O3 2.1536(19) 13_566
Co2 O1 1.978(2) .
Co2 O5 1.996(2) 16
Co2 O7 2.001(3) .
Co2 O3 2.020(2) 11_576
O1 C1 1.261(3) .
O2 C1 1.251(3) .
O3 C14 1.297(3) .
O3 Co2 2.020(2) 11_575
O3 Co1 2.1537(19) 13_566
O4 C14 1.243(3) .
O5 C21 1.264(4) .
O5 Co2 1.996(2) 16_545
O6 C21 1.242(4) .
O6 Co1 2.056(2) 10_557
O7 C22 1.219(5) .
O8 C22 1.243(6) .
N1 C8 1.414(4) .
N1 C15 1.425(4) .
N1 C5 1.428(4) .
C1 C2 1.496(4) .
C2 C7 1.371(4) .
C2 C3 1.403(4) .
C3 C4 1.381(4) .
C3 H3A 0.9500 .
C4 C5 1.370(4) .
C4 H4A 0.9500 .
C5 C6 1.384(5) .
C6 C7 1.373(4) .
C6 H6A 0.9500 .
C7 H7A 0.9500 .
C8 C9 1.389(4) .
C8 C13 1.397(4) .
C9 C10 1.361(4) .
C9 H9A 0.9500 .
C10 C11 1.400(4) .
C10 H10A 0.9500 .
C11 C12 1.390(4) .
C11 C14 1.480(4) .
C12 C13 1.372(4) .
C12 H12A 0.9500 .
C13 H13A 0.9500 .
C15 C20 1.382(5) .
C15 C16 1.385(5) .
C16 C17 1.388(4) .
C16 H16A 0.9500 .
C17 C18 1.380(4) .
C17 H17A 0.9500 .
C18 C19 1.380(5) .
C18 C21 1.500(4) .
C19 C20 1.378(4) .
C19 H19A 0.9500 .
C20 H20A 0.9500 .
C22 C23 1.498(5) .
C23 C25 1.376(6) .
C23 C24 1.377(6) .
C24 C24 1.382(8) 12_655
C24 H24A 0.9500 .
C25 C25 1.421(8) 12_655
C25 H25A 0.9500 .

loop_
_platon_squeeze_void_nr
_platon_squeeze_void_average_x
_platon_squeeze_void_average_y
_platon_squeeze_void_average_z
_platon_squeeze_void_volume
_platon_squeeze_void_count_electrons
_platon_squeeze_void_content
1 -0.005 -0.005 -0.002 13846 2787 ' '
